data_1567379
loop_
_publ_author_name
'Abad, Nadeem'
'Missioui, Mohcine'
'Alsubari, Abdulsalam'
'Mague, Joel T.'
'Essassi, El Mokhtar'
'Ramli, Youssef'

_publ_section_title
;
 Crystal structure of ethyl
 2-{4-[(2-oxo-3-phenyl-1,2-dihydroquinoxalin-1-yl)methyl]-1<i>H</i>-1,2,3-triazol-1-yl}acetate
;
_journal_coeditor_code BX4022
_journal_issue 7
_journal_name_full IUCrData
_journal_page_first
;
;
_journal_paper_doi 10.1107/S2414314622006939
_journal_volume 7
_journal_year 2022
_chemical_formula_iupac 'C21 H19 N5 O3'
_chemical_formula_moiety 'C21 H19 N5 O3'
_chemical_formula_sum 'C21 H19 N5 O3'
_chemical_formula_weight 389.41
_chemical_name_systematic 2-{4-[(2-Oxo-3-phenyl-1,2-dihydroquinoxalin-1-yl)methyl]-1<i>H</i>-1,2,3-triazol-1-yl}acetate
_space_group_crystal_system orthorhombic
_space_group_IT_number 61
_space_group_name_Hall '-P 2ac 2ab'
_space_group_name_H-M_alt 'P b c a'
_atom_sites_solution_hydrogens difmap
_atom_sites_solution_primary direct
_atom_sites_solution_secondary difmap
_audit_creation_method SHELXL-2018/1
_cell_angle_alpha 90
_cell_angle_beta 90
_cell_angle_gamma 90
_cell_formula_units_Z 8
_cell_length_a 8.8585(3)
_cell_length_b 18.0405(5)
_cell_length_c 23.1961(7)
_cell_measurement_reflns_used 9932
_cell_measurement_temperature 150(2)
_cell_measurement_theta_max 72.3304
_cell_measurement_theta_min 3.8112
_cell_volume 3707.0(2)
_computing_cell_refinement
;
<i>SAINT</i> (Bruker, 2016)
;
_computing_data_collection
;
<i>APEX3</i> (Bruker, 2016)
;
_computing_data_reduction
;
<i>SAINT</i>  (Bruker, 2016)
;
_computing_molecular_graphics
;
<i>DIAMOND</i> (Brandenburg & Putz, 2012)
;
_computing_publication_material
;
<i>SHELXTL</i> (Sheldrick, 2008)
;
_computing_structure_refinement
;
<i>SHELXL2018/1</i> (Sheldrick, 2015<i>b</i>)
;
_computing_structure_solution
;
<i>SHELXT</i> (Sheldrick, 2015<i>a</i>)
;
_diffrn_ambient_temperature 150(2)
_diffrn_detector_area_resol_mean 10.4167
_diffrn_measured_fraction_theta_full 0.997
_diffrn_measured_fraction_theta_max 0.997
_diffrn_measurement_device_type 'Bruker D8 VENTURE PHOTON 100 CMOS'
_diffrn_measurement_method '\w scans'
_diffrn_radiation_monochromator mirror
_diffrn_radiation_type CuK\a
_diffrn_radiation_wavelength 1.54178
_diffrn_reflns_av_R_equivalents 0.0470
_diffrn_reflns_av_unetI/netI 0.0261
_diffrn_reflns_limit_h_max 10
_diffrn_reflns_limit_h_min -10
_diffrn_reflns_limit_k_max 22
_diffrn_reflns_limit_k_min -22
_diffrn_reflns_limit_l_max 27
_diffrn_reflns_limit_l_min -28
_diffrn_reflns_number 26694
_diffrn_reflns_theta_full 72.450
_diffrn_reflns_theta_max 72.463
_diffrn_reflns_theta_min 3.811
_diffrn_source 'INCOATEC I\mS micro--focus source'
_exptl_absorpt_coefficient_mu 0.794
_exptl_absorpt_correction_T_max 0.98
_exptl_absorpt_correction_T_min 0.89
_exptl_absorpt_correction_type multi-scan
_exptl_absorpt_process_details
;
(<i>SADABS</i>; Krause <i>et al.</i>, 2015)
;
_exptl_crystal_colour colourless
_exptl_crystal_density_diffrn 1.395
_exptl_crystal_density_method 'not measured'
_exptl_crystal_description plate
_exptl_crystal_F_000 1632
_exptl_crystal_size_max 0.213
_exptl_crystal_size_mid 0.100
_exptl_crystal_size_min 0.024
_refine_diff_density_max 0.240
_refine_diff_density_min -0.207
_refine_ls_extinction_coef 0.00064(5)
_refine_ls_extinction_expression Fc^*^=kFc[1+0.001xFc^2^\l^3^/sin(2\q)]^-1/4^
_refine_ls_extinction_method
;
<i>SHELXL 2018/1</i> (Sheldrick, 2015<i>b</i>)
;
_refine_ls_goodness_of_fit_ref 1.048
_refine_ls_hydrogen_treatment refall
_refine_ls_matrix_type full
_refine_ls_number_parameters 339
_refine_ls_number_reflns 3662
_refine_ls_number_restraints 0
_refine_ls_restrained_S_all 1.048
_refine_ls_R_factor_all 0.0438
_refine_ls_R_factor_gt 0.0351
_refine_ls_shift/su_max 0.000
_refine_ls_shift/su_mean 0.000
_refine_ls_structure_factor_coef Fsqd
_refine_ls_weighting_details 'w=1/[\s^2^(Fo^2^)+(0.0384P)^2^+1.2273P] where P=(Fo^2^+2Fc^2^)/3'
_refine_ls_weighting_scheme calc
_refine_ls_wR_factor_gt 0.0816
_refine_ls_wR_factor_ref 0.0872
_reflns_number_gt 3086
_reflns_number_total 3662
_reflns_threshold_expression 'I > 2\s(I)'
_cod_data_source_file bx4022sup1.cif
_cod_data_source_block I
_cod_database_code 1567379
_shelx_space_group_comment
;
The symmetry employed for this shelxl refinement is uniquely defined
by the following loop, which should always be used as a source of
symmetry information in preference to the above space-group names.
They are only intended as comments.
;
_shelx_estimated_absorpt_t_min 0.849
_shelx_estimated_absorpt_t_max 0.981

loop_
_space_group_symop_operation_xyz
'x, y, z'
'-x+1/2, -y, z+1/2'
'-x, y+1/2, -z+1/2'
'x+1/2, -y+1/2, -z'
'-x, -y, -z'
'x-1/2, y, -z-1/2'
'x, -y-1/2, z-1/2'
'-x-1/2, y-1/2, z'

loop_
_atom_site_type_symbol
_atom_site_label
_atom_site_fract_x
_atom_site_fract_y
_atom_site_fract_z
_atom_site_U_iso_or_equiv
_atom_site_adp_type
_atom_site_calc_flag
_atom_site_occupancy
_atom_site_disorder_assembly
_atom_site_disorder_group
O O1 0.43111(11) 0.52576(5) 0.37440(4) 0.0275(2) Uani d 1 . .
O O2 0.09359(10) 0.46632(5) 0.36206(4) 0.0270(2) Uani d 1 . .
O O3 0.20937(11) 0.40033(5) 0.43166(4) 0.0303(2) Uani d 1 . .
N N1 0.18289(12) 0.67590(6) 0.34317(5) 0.0226(2) Uani d 1 . .
N N2 0.34767(11) 0.56638(5) 0.28730(4) 0.0193(2) Uani d 1 . .
N N3 0.16535(13) 0.36820(6) 0.19501(5) 0.0252(2) Uani d 1 . .
N N4 0.16515(13) 0.34789(6) 0.24943(5) 0.0250(2) Uani d 1 . .
N N5 0.26117(12) 0.39291(6) 0.27772(5) 0.0208(2) Uani d 1 . .
C C1 0.26318(14) 0.61609(6) 0.25427(5) 0.0195(3) Uani d 1 . .
C C2 0.26183(16) 0.61555(7) 0.19390(6) 0.0238(3) Uani d 1 . .
H H2 0.3228(19) 0.5802(9) 0.1724(7) 0.034(4) Uiso d 1 . .
C C3 0.17264(16) 0.66602(7) 0.16465(6) 0.0264(3) Uani d 1 . .
H H3 0.1743(18) 0.6650(9) 0.1222(7) 0.033(4) Uiso d 1 . .
C C4 0.08259(16) 0.71695(7) 0.19408(6) 0.0260(3) Uani d 1 . .
H H4 0.0164(19) 0.7523(9) 0.1731(7) 0.034(4) Uiso d 1 . .
C C5 0.08467(15) 0.71842(7) 0.25326(6) 0.0236(3) Uani d 1 . .
H H5 0.0237(18) 0.7530(9) 0.2755(7) 0.031(4) Uiso d 1 . .
C C6 0.17717(14) 0.66902(7) 0.28405(5) 0.0207(3) Uani d 1 . .
C C7 0.26837(14) 0.63234(7) 0.37345(5) 0.0211(3) Uani d 1 . .
C C8 0.35681(14) 0.57104(7) 0.34670(5) 0.0208(3) Uani d 1 . .
C C9 0.27185(16) 0.64586(7) 0.43697(6) 0.0248(3) Uani d 1 . .
C C10 0.1715(2) 0.69806(8) 0.45951(6) 0.0356(3) Uani d 1 . .
H H10 0.101(2) 0.7214(11) 0.4333(8) 0.053(6) Uiso d 1 . .
C C11 0.1707(2) 0.71453(9) 0.51787(7) 0.0435(4) Uani d 1 . .
H H11 0.098(2) 0.7522(12) 0.5330(9) 0.062(6) Uiso d 1 . .
C C12 0.2704(2) 0.67988(9) 0.55500(6) 0.0408(4) Uani d 1 . .
H H12 0.268(2) 0.6896(11) 0.5969(8) 0.050(5) Uiso d 1 . .
C C13 0.3689(2) 0.62824(10) 0.53366(7) 0.0434(4) Uani d 1 . .
H H13 0.442(2) 0.6034(12) 0.5596(9) 0.063(6) Uiso d 1 . .
C C14 0.37072(19) 0.61077(9) 0.47502(7) 0.0369(4) Uani d 1 . .
H H14 0.443(2) 0.5717(11) 0.4606(8) 0.051(5) Uiso d 1 . .
C C15 0.42864(14) 0.50430(7) 0.25935(6) 0.0206(3) Uani d 1 . .
H H15A 0.5028(17) 0.4856(8) 0.2882(6) 0.025(4) Uiso d 1 . .
H H15B 0.4831(17) 0.5225(8) 0.2251(6) 0.022(4) Uiso d 1 . .
C C16 0.32363(14) 0.44361(6) 0.24135(5) 0.0191(3) Uani d 1 . .
H H16 0.2784(19) 0.4473(9) 0.1516(7) 0.036(4) Uiso d 1 . .
C C17 0.26194(15) 0.42622(7) 0.18895(6) 0.0226(3) Uani d 1 . .
C C18 0.28965(15) 0.37793(7) 0.33815(6) 0.0232(3) Uani d 1 . .
H H18A 0.3932(19) 0.3894(9) 0.3470(7) 0.030(4) Uiso d 1 . .
H H18B 0.2764(17) 0.3237(9) 0.3441(6) 0.026(4) Uiso d 1 . .
C C19 0.18500(14) 0.42063(7) 0.37736(5) 0.0221(3) Uani d 1 . .
C C20 0.11923(18) 0.43913(9) 0.47469(6) 0.0329(3) Uani d 1 . .
H H20A 0.1346(19) 0.4932(10) 0.4678(7) 0.036(4) Uiso d 1 . .
H H20B 0.0111(19) 0.4247(9) 0.4681(7) 0.032(4) Uiso d 1 . .
C C21 0.1730(2) 0.41458(12) 0.53292(7) 0.0456(4) Uani d 1 . .
H H21A 0.165(2) 0.3587(12) 0.5382(9) 0.062(6) Uiso d 1 . .
H H21B 0.111(2) 0.4381(11) 0.5639(9) 0.057(6) Uiso d 1 . .
H H21C 0.277(2) 0.4295(11) 0.5392(8) 0.052(6) Uiso d 1 . .

loop_
_atom_site_aniso_label
_atom_site_aniso_U_11
_atom_site_aniso_U_22
_atom_site_aniso_U_33
_atom_site_aniso_U_12
_atom_site_aniso_U_13
_atom_site_aniso_U_23
O1 0.0328(5) 0.0238(5) 0.0258(5) 0.0042(4) -0.0065(4) 0.0000(4)
O2 0.0241(5) 0.0317(5) 0.0251(5) 0.0058(4) -0.0013(4) 0.0000(4)
O3 0.0350(5) 0.0339(5) 0.0219(5) 0.0116(4) 0.0037(4) 0.0036(4)
N1 0.0247(5) 0.0210(5) 0.0222(5) 0.0002(4) -0.0005(5) -0.0029(4)
N2 0.0204(5) 0.0169(5) 0.0204(5) -0.0001(4) -0.0007(4) -0.0021(4)
N3 0.0228(6) 0.0248(6) 0.0280(6) 0.0015(4) -0.0014(5) -0.0069(4)
N4 0.0232(5) 0.0218(5) 0.0301(6) -0.0013(4) -0.0003(5) -0.0062(4)
N5 0.0212(5) 0.0189(5) 0.0224(5) -0.0007(4) 0.0010(4) -0.0026(4)
C1 0.0197(6) 0.0167(5) 0.0222(6) -0.0030(5) -0.0013(5) 0.0005(5)
C2 0.0270(7) 0.0221(6) 0.0223(6) -0.0021(5) 0.0022(5) -0.0002(5)
C3 0.0328(7) 0.0249(6) 0.0215(7) -0.0052(6) -0.0021(6) 0.0031(5)
C4 0.0280(7) 0.0198(6) 0.0302(7) -0.0029(5) -0.0068(6) 0.0041(5)
C5 0.0230(6) 0.0184(6) 0.0295(7) -0.0002(5) -0.0029(5) -0.0013(5)
C6 0.0219(6) 0.0185(6) 0.0216(6) -0.0028(5) -0.0010(5) -0.0014(5)
C7 0.0231(6) 0.0189(6) 0.0213(6) -0.0031(5) -0.0003(5) -0.0013(5)
C8 0.0217(6) 0.0195(6) 0.0213(6) -0.0032(5) -0.0016(5) -0.0012(5)
C9 0.0306(7) 0.0215(6) 0.0225(7) -0.0046(5) -0.0001(6) -0.0022(5)
C10 0.0537(10) 0.0285(7) 0.0246(7) 0.0063(7) 0.0022(7) -0.0013(6)
C11 0.0717(12) 0.0329(8) 0.0260(8) 0.0098(8) 0.0073(8) -0.0043(6)
C12 0.0684(12) 0.0340(8) 0.0201(7) -0.0059(8) 0.0021(7) -0.0038(6)
C13 0.0540(10) 0.0499(10) 0.0263(8) 0.0030(8) -0.0102(7) -0.0036(7)
C14 0.0395(8) 0.0450(9) 0.0263(8) 0.0067(7) -0.0072(6) -0.0068(6)
C15 0.0179(6) 0.0198(6) 0.0241(6) 0.0009(5) 0.0017(5) -0.0031(5)
C16 0.0173(5) 0.0178(5) 0.0222(6) 0.0026(5) 0.0025(5) -0.0024(5)
C17 0.0211(6) 0.0240(6) 0.0226(6) 0.0029(5) 0.0008(5) -0.0044(5)
C18 0.0251(7) 0.0219(6) 0.0226(7) 0.0024(5) 0.0014(5) 0.0008(5)
C19 0.0219(6) 0.0232(6) 0.0212(6) -0.0020(5) 0.0006(5) 0.0004(5)
C20 0.0366(8) 0.0404(8) 0.0218(7) 0.0107(7) 0.0051(6) 0.0006(6)
C21 0.0474(10) 0.0652(12) 0.0241(8) 0.0154(9) 0.0001(7) 0.0041(7)

loop_
_atom_type_symbol
_atom_type_description
_atom_type_scat_dispersion_real
_atom_type_scat_dispersion_imag
_atom_type_scat_source
C C 0.0181 0.0091 'International Tables Vol C Tables 4.2.6.8 and 6.1.1.4'
H H 0.0000 0.0000 'International Tables Vol C Tables 4.2.6.8 and 6.1.1.4'
N N 0.0311 0.0180 'International Tables Vol C Tables 4.2.6.8 and 6.1.1.4'
O O 0.0492 0.0322 'International Tables Vol C Tables 4.2.6.8 and 6.1.1.4'

loop_
_geom_angle_atom_site_label_1
_geom_angle_atom_site_label_2
_geom_angle_atom_site_label_3
_geom_angle_site_symmetry_1
_geom_angle_site_symmetry_3
_geom_angle
_geom_angle_publ_flag
C19 O3 C20 . . 115.32(11) ?
C7 N1 C6 . . 120.37(11) ?
C8 N2 C1 . . 122.62(10) ?
C8 N2 C15 . . 117.02(10) ?
C1 N2 C15 . . 120.34(10) ?
N4 N3 C17 . . 108.35(11) ?
N3 N4 N5 . . 107.40(10) ?
N4 N5 C16 . . 111.08(10) ?
N4 N5 C18 . . 117.95(10) ?
C16 N5 C18 . . 130.82(11) ?
N2 C1 C2 . . 123.27(11) ?
N2 C1 C6 . . 117.23(11) ?
C2 C1 C6 . . 119.49(12) ?
C3 C2 C1 . . 119.38(12) ?
C3 C2 H2 . . 119.8(10) ?
C1 C2 H2 . . 120.8(10) ?
C2 C3 C4 . . 121.35(12) ?
C2 C3 H3 . . 118.0(10) ?
C4 C3 H3 . . 120.7(10) ?
C5 C4 C3 . . 119.61(12) ?
C5 C4 H4 . . 119.1(10) ?
C3 C4 H4 . . 121.3(10) ?
C4 C5 C6 . . 120.24(12) ?
C4 C5 H5 . . 122.3(9) ?
C6 C5 H5 . . 117.4(9) ?
N1 C6 C1 . . 122.08(11) ?
N1 C6 C5 . . 118.04(11) ?
C1 C6 C5 . . 119.86(12) ?
N1 C7 C8 . . 122.05(11) ?
N1 C7 C9 . . 116.55(11) ?
C8 C7 C9 . . 121.40(11) ?
O1 C8 N2 . . 120.76(12) ?
O1 C8 C7 . . 123.81(12) ?
N2 C8 C7 . . 115.41(11) ?
C14 C9 C10 . . 117.95(13) ?
C14 C9 C7 . . 124.25(13) ?
C10 C9 C7 . . 117.79(12) ?
C11 C10 C9 . . 120.89(15) ?
C11 C10 H10 . . 121.1(12) ?
C9 C10 H10 . . 118.0(12) ?
C12 C11 C10 . . 120.55(16) ?
C12 C11 H11 . . 120.0(12) ?
C10 C11 H11 . . 119.4(12) ?
C13 C12 C11 . . 119.30(14) ?
C13 C12 H12 . . 119.4(11) ?
C11 C12 H12 . . 121.2(11) ?
C12 C13 C14 . . 120.87(16) ?
C12 C13 H13 . . 120.3(12) ?
C14 C13 H13 . . 118.8(12) ?
C9 C14 C13 . . 120.44(15) ?
C9 C14 H14 . . 120.3(11) ?
C13 C14 H14 . . 119.2(11) ?
N2 C15 C16 . . 112.02(10) ?
N2 C15 H15A . . 106.4(9) ?
C16 C15 H15A . . 110.4(9) ?
N2 C15 H15B . . 109.8(8) ?
C16 C15 H15B . . 108.9(8) ?
H15A C15 H15B . . 109.3(12) ?
N5 C16 C17 . . 103.54(11) ?
N5 C16 C15 . . 124.84(11) ?
C17 C16 C15 . . 131.57(12) ?
N3 C17 C16 . . 109.62(12) ?
N3 C17 H16 . . 119.7(10) ?
C16 C17 H16 . . 130.7(10) ?
N5 C18 C19 . . 112.36(11) ?
N5 C18 H18A . . 109.3(10) ?
C19 C18 H18A . . 110.3(10) ?
N5 C18 H18B . . 107.3(9) ?
C19 C18 H18B . . 110.2(9) ?
H18A C18 H18B . . 107.1(13) ?
O2 C19 O3 . . 125.10(12) ?
O2 C19 C18 . . 125.61(12) ?
O3 C19 C18 . . 109.29(11) ?
O3 C20 C21 . . 107.51(13) ?
O3 C20 H20A . . 106.6(10) ?
C21 C20 H20A . . 112.9(10) ?
O3 C20 H20B . . 107.1(9) ?
C21 C20 H20B . . 111.4(9) ?
H20A C20 H20B . . 111.0(14) ?
C20 C21 H21A . . 112.3(12) ?
C20 C21 H21B . . 110.4(12) ?
H21A C21 H21B . . 107.3(16) ?
C20 C21 H21C . . 110.8(12) ?
H21A C21 H21C . . 108.7(17) ?
H21B C21 H21C . . 107.2(16) ?

loop_
_geom_bond_atom_site_label_1
_geom_bond_atom_site_label_2
_geom_bond_site_symmetry_2
_geom_bond_distance
_geom_bond_publ_flag
O1 C8 . 1.2301(16) ?
O2 C19 . 1.2088(16) ?
O3 C19 . 1.3293(16) ?
O3 C20 . 1.4574(17) ?
N1 C7 . 1.2978(17) ?
N1 C6 . 1.3780(16) ?
N2 C8 . 1.3827(16) ?
N2 C1 . 1.3970(16) ?
N2 C15 . 1.4797(15) ?
N3 N4 . 1.3144(16) ?
N3 C17 . 1.3592(18) ?
N4 N5 . 1.3468(15) ?
N5 C16 . 1.3618(16) ?
N5 C18 . 1.4497(17) ?
C1 C2 . 1.4005(18) ?
C1 C6 . 1.4034(17) ?
C2 C3 . 1.3832(19) ?
C2 H2 . 0.974(17) ?
C3 C4 . 1.395(2) ?
C3 H3 . 0.984(16) ?
C4 C5 . 1.3732(19) ?
C4 H4 . 0.994(17) ?
C5 C6 . 1.4055(18) ?
C5 H5 . 0.973(16) ?
C7 C8 . 1.4905(17) ?
C7 C9 . 1.4937(17) ?
C9 C14 . 1.395(2) ?
C9 C10 . 1.397(2) ?
C10 C11 . 1.386(2) ?
C10 H10 . 0.97(2) ?
C11 C12 . 1.383(2) ?
C11 H11 . 1.00(2) ?
C12 C13 . 1.369(2) ?
C12 H12 . 0.988(19) ?
C13 C14 . 1.396(2) ?
C13 H13 . 0.99(2) ?
C14 H14 . 1.01(2) ?
C15 C16 . 1.4962(17) ?
C15 H15A . 0.997(16) ?
C15 H15B . 0.986(15) ?
C16 C17 . 1.3691(18) ?
C17 H16 . 0.957(17) ?
C18 C19 . 1.5100(18) ?
C18 H18A . 0.963(17) ?
C18 H18B . 0.995(16) ?
C20 C21 . 1.499(2) ?
C20 H20A . 0.997(18) ?
C20 H20B . 1.005(17) ?
C21 H21A . 1.02(2) ?
C21 H21B . 1.00(2) ?
C21 H21C . 0.97(2) ?

loop_
_geom_hbond_atom_site_label_D
_geom_hbond_atom_site_label_H
_geom_hbond_atom_site_label_A
_geom_hbond_site_symmetry_A
_geom_hbond_distance_DH
_geom_hbond_distance_HA
_geom_hbond_distance_DA
_geom_hbond_angle_DHA
_geom_hbond_publ_flag
C5 H5 N4 3 0.973(16) 2.462(16) 3.2183(17) 134.3(12) yes
C12 H12 N3 2_565 0.988(19) 2.572(19) 3.4094(18) 142.5(15) yes
C15 H15A Cg1 6_555 0.997(16) 2.657(15) 3.3580(14) 127.5(10) yes
C15 H15B O2 6_656 0.986(15) 2.464(15) 3.2459(16) 135.9(11) yes

loop_
_geom_torsion_atom_site_label_1
_geom_torsion_atom_site_label_2
_geom_torsion_atom_site_label_3
_geom_torsion_atom_site_label_4
_geom_torsion_site_symmetry_1
_geom_torsion_site_symmetry_2
_geom_torsion_site_symmetry_3
_geom_torsion_site_symmetry_4
_geom_torsion
_geom_torsion_publ_flag
C17 N3 N4 N5 . . . . 0.03(14) ?
N3 N4 N5 C16 . . . . 0.56(13) ?
N3 N4 N5 C18 . . . . -175.36(10) ?
C8 N2 C1 C2 . . . . 175.04(12) ?
C15 N2 C1 C2 . . . . -6.76(18) ?
C8 N2 C1 C6 . . . . -4.48(17) ?
C15 N2 C1 C6 . . . . 173.72(11) ?
N2 C1 C2 C3 . . . . 178.84(12) ?
C6 C1 C2 C3 . . . . -1.65(19) ?
C1 C2 C3 C4 . . . . -0.7(2) ?
C2 C3 C4 C5 . . . . 1.5(2) ?
C3 C4 C5 C6 . . . . 0.1(2) ?
C7 N1 C6 C1 . . . . -0.69(19) ?
C7 N1 C6 C5 . . . . -178.96(12) ?
N2 C1 C6 N1 . . . . 4.56(18) ?
C2 C1 C6 N1 . . . . -174.98(12) ?
N2 C1 C6 C5 . . . . -177.20(11) ?
C2 C1 C6 C5 . . . . 3.26(18) ?
C4 C5 C6 N1 . . . . 175.80(12) ?
C4 C5 C6 C1 . . . . -2.51(19) ?
C6 N1 C7 C8 . . . . -3.34(18) ?
C6 N1 C7 C9 . . . . 177.67(11) ?
C1 N2 C8 O1 . . . . 179.23(11) ?
C15 N2 C8 O1 . . . . 0.97(17) ?
C1 N2 C8 C7 . . . . 0.80(17) ?
C15 N2 C8 C7 . . . . -177.45(10) ?
N1 C7 C8 O1 . . . . -175.08(12) ?
C9 C7 C8 O1 . . . . 3.85(19) ?
N1 C7 C8 N2 . . . . 3.29(18) ?
C9 C7 C8 N2 . . . . -177.78(11) ?
N1 C7 C9 C14 . . . . -171.75(14) ?
C8 C7 C9 C14 . . . . 9.3(2) ?
N1 C7 C9 C10 . . . . 6.99(18) ?
C8 C7 C9 C10 . . . . -172.00(13) ?
C14 C9 C10 C11 . . . . 0.2(2) ?
C7 C9 C10 C11 . . . . -178.63(15) ?
C9 C10 C11 C12 . . . . 0.5(3) ?
C10 C11 C12 C13 . . . . -0.9(3) ?
C11 C12 C13 C14 . . . . 0.6(3) ?
C10 C9 C14 C13 . . . . -0.5(2) ?
C7 C9 C14 C13 . . . . 178.27(15) ?
C12 C13 C14 C9 . . . . 0.1(3) ?
C8 N2 C15 C16 . . . . 103.20(13) ?
C1 N2 C15 C16 . . . . -75.10(14) ?
N4 N5 C16 C17 . . . . -0.90(13) ?
C18 N5 C16 C17 . . . . 174.34(12) ?
N4 N5 C16 C15 . . . . 176.59(11) ?
C18 N5 C16 C15 . . . . -8.2(2) ?
N2 C15 C16 N5 . . . . -76.76(15) ?
N2 C15 C16 C17 . . . . 99.98(15) ?
N4 N3 C17 C16 . . . . -0.61(14) ?
N5 C16 C17 N3 . . . . 0.91(13) ?
C15 C16 C17 N3 . . . . -176.34(12) ?
N4 N5 C18 C19 . . . . -92.47(13) ?
C16 N5 C18 C19 . . . . 92.57(15) ?
C20 O3 C19 O2 . . . . -1.8(2) ?
C20 O3 C19 C18 . . . . 178.01(12) ?
N5 C18 C19 O2 . . . . -4.81(19) ?
N5 C18 C19 O3 . . . . 175.42(10) ?
C19 O3 C20 C21 . . . . -174.39(14) ?

_cod_database_fobs_code 1567379
